data_7123537
loop_
_publ_author_name
'Jeoung, Sungeun'
'Lee, Songho'
'Lee, Jae Hwa'
'Lee, Soochan'
'Choe, Wonyoung'
'Moon, Dohyun'
'Moon, Hoi Ri'

_publ_section_title
;
 Tuning of the flexibility in metal-organic frameworks based on pendant
 arm macrocycles
;
_journal_name_full 'Chemical Communications'
_journal_paper_doi 10.1039/C9CC02819F
_journal_year 2019
_chemical_formula_moiety 'C88 H124 N32 Ni4 O16'
_chemical_formula_sum 'C88 H124 N32 Ni4 O16'
_chemical_formula_weight 2121.02
_chemical_name_systematic cp-flexMOF(CN)
_space_group_crystal_system triclinic
_space_group_IT_number 2
_space_group_name_Hall '-P 1'
_space_group_name_H-M_alt 'P -1'
_symmetry_space_group_name_Hall '-P 1'
_symmetry_space_group_name_H-M 'P -1'
_atom_sites_solution_hydrogens geom
_audit_creation_method SHELXL-2018/3
_audit_update_record
;
2019-05-17 deposited with the CCDC.    2019-05-24 downloaded from the CCDC.
;
_cell_angle_alpha 86.837(8)
_cell_angle_beta 74.753(5)
_cell_angle_gamma 78.205(9)
_cell_formula_units_Z 1
_cell_length_a 10.063(2)
_cell_length_b 15.927(3)
_cell_length_c 16.581(3)
_cell_measurement_reflns_used 44291
_cell_measurement_temperature 100(2)
_cell_measurement_theta_max 32.853
_cell_measurement_theta_min 1.795
_cell_volume 2509.8(8)
_computing_cell_refinement 'HKL3000sm(Otwinowski & Minor, 1997)'
_computing_data_collection 'PAL BL2D-SMDC Program(Shin et.al, 2016)'
_computing_data_reduction 'HKL3000sm(Otwinowski & Minor, 1997)'
_computing_molecular_graphics 'ORTEP 3'
_computing_publication_material CIFTAB
_computing_structure_refinement 'SHELXL-2018(Sheldrick, 2015b)'
_computing_structure_solution 'SHELXT-2018(Sheldrick, 2015a)'
_diffrn_ambient_temperature 100(2)
_diffrn_measured_fraction_theta_full 0.932
_diffrn_measured_fraction_theta_max 0.931
_diffrn_measurement_device_type 'ADSC Q210 CCD area detector'
_diffrn_measurement_method 'omega scan'
_diffrn_radiation_type synchrotron
_diffrn_radiation_wavelength 0.700
_diffrn_reflns_av_R_equivalents 0.0677
_diffrn_reflns_av_unetI/netI 0.0968
_diffrn_reflns_Laue_measured_fraction_full 0.932
_diffrn_reflns_Laue_measured_fraction_max 0.931
_diffrn_reflns_limit_h_max 12
_diffrn_reflns_limit_h_min -12
_diffrn_reflns_limit_k_max 18
_diffrn_reflns_limit_k_min -18
_diffrn_reflns_limit_l_max 20
_diffrn_reflns_limit_l_min -20
_diffrn_reflns_number 16553
_diffrn_reflns_point_group_measured_fraction_full 0.932
_diffrn_reflns_point_group_measured_fraction_max 0.931
_diffrn_reflns_theta_full 24.835
_diffrn_reflns_theta_max 25.000
_diffrn_reflns_theta_min 1.795
_diffrn_source 'PLSII 2D bending magnet'
_exptl_absorpt_coefficient_mu 0.782
_exptl_absorpt_correction_T_max 1.000
_exptl_absorpt_correction_T_min 0.962
_exptl_absorpt_correction_type empirical
_exptl_absorpt_process_details 'HKL3000sm Scalepack(Otwinowski et.al,2003)'
_exptl_crystal_colour purple
_exptl_crystal_density_diffrn 1.403
_exptl_crystal_description needle
_exptl_crystal_F_000 1116
_exptl_crystal_size_max 0.050
_exptl_crystal_size_mid 0.030
_exptl_crystal_size_min 0.010
_refine_diff_density_max 0.631
_refine_diff_density_min -0.666
_refine_diff_density_rms 0.091
_refine_ls_extinction_method none
_refine_ls_goodness_of_fit_ref 0.977
_refine_ls_hydrogen_treatment constr
_refine_ls_matrix_type full
_refine_ls_number_parameters 637
_refine_ls_number_reflns 8602
_refine_ls_number_restraints 599
_refine_ls_restrained_S_all 0.960
_refine_ls_R_factor_all 0.1338
_refine_ls_R_factor_gt 0.0723
_refine_ls_shift/su_max 0.000
_refine_ls_shift/su_mean 0.000
_refine_ls_structure_factor_coef Fsqd
_refine_ls_weighting_details 'w=1/[\s^2^(Fo^2^)+(0.1179P)^2^] where P=(Fo^2^+2Fc^2^)/3'
_refine_ls_weighting_scheme calc
_refine_ls_wR_factor_gt 0.1769
_refine_ls_wR_factor_ref 0.2083
_reflns_Friedel_coverage 0.000
_reflns_number_gt 4676
_reflns_number_total 8602
_reflns_threshold_expression 'I > 2\s(I)'
_cod_data_source_file c9cc02819f2.cif
_cod_data_source_block cp_CN_sq
_cod_database_code 7123537
_shelx_shelxl_version_number 2018/3
_shelx_space_group_comment
;
The symmetry employed for this shelxl refinement is uniquely defined
by the following loop, which should always be used as a source of
symmetry information in preference to the above space-group names.
They are only intended as comments.
;
_shelx_estimated_absorpt_t_min 0.962
_shelx_estimated_absorpt_t_max 0.992

loop_
_space_group_symop_operation_xyz
'x, y, z'
'-x, -y, -z'

loop_
_atom_site_label
_atom_site_type_symbol
_atom_site_fract_x
_atom_site_fract_y
_atom_site_fract_z
_atom_site_U_iso_or_equiv
_atom_site_adp_type
_atom_site_occupancy
_atom_site_site_symmetry_order
_atom_site_calc_flag
_atom_site_refinement_flags_posn
_atom_site_refinement_flags_adp
_atom_site_refinement_flags_occupancy
Ni1 Ni 0.000000 0.500000 0.000000 0.0456(3) Uani 1 2 d S U P
Ni2 Ni 0.000000 0.000000 0.500000 0.0542(3) Uani 1 2 d S U P
Ni3 Ni 0.500000 0.000000 0.000000 0.0526(3) Uani 1 2 d S U P
Ni4 Ni 0.000000 0.500000 0.500000 0.0563(3) Uani 1 2 d S U P
O1 O -0.2736(5) 0.4369(3) 0.1566(3) 0.0709(13) Uani 1 1 d . U .
O2 O -0.0425(4) 0.4032(3) 0.0964(2) 0.0538(11) Uani 1 1 d . U .
O3 O -0.1393(5) 0.2268(3) 0.5212(2) 0.0722(14) Uani 1 1 d . U .
O4 O -0.0176(5) 0.1187(3) 0.4343(2) 0.0616(12) Uani 1 1 d . U .
O5 O 0.5766(5) 0.0143(3) 0.1927(3) 0.0835(15) Uani 1 1 d . U .
O6 O 0.4111(4) 0.0554(3) 0.1226(3) 0.0615(11) Uani 1 1 d . U .
O7 O 0.1876(5) 0.2937(3) 0.5150(3) 0.0770(14) Uani 1 1 d . U .
O8 O 0.0948(5) 0.3821(3) 0.4261(2) 0.0596(11) Uani 1 1 d . U .
N1 N 0.1988(5) 0.4295(3) -0.0411(3) 0.0476(12) Uani 1 1 d . U .
H1 H 0.252109 0.464773 -0.084741 0.057 Uiso 1 1 calc R U .
N2 N 0.0609(5) 0.5679(3) 0.0802(3) 0.0486(12) Uani 1 1 d . U .
H2 H 0.106749 0.613778 0.047760 0.058 Uiso 1 1 calc R U .
N3 N 0.2903(5) 0.4776(3) 0.0631(3) 0.0489(12) Uani 1 1 d . U .
N4 N 0.5093(6) 0.2460(4) 0.1016(4) 0.0711(16) Uani 1 1 d . U .
N5 N 0.2084(7) 0.0068(4) 0.4858(4) 0.0765(16) Uani 1 1 d . U .
H5 H 0.218986 0.066609 0.468102 0.092 Uiso 1 1 calc R U .
N6 N -0.0676(7) 0.0601(4) 0.6143(3) 0.0758(16) Uani 1 1 d . U .
H6 H -0.075282 0.123298 0.604832 0.091 Uiso 1 1 calc R U .
N7 N 0.1676(11) 0.0415(5) 0.6309(6) 0.111(2) Uani 1 1 d . U .
N8 N 0.3336(12) 0.2832(7) 0.7003(6) 0.150(4) Uani 1 1 d . U .
N9 N 0.5640(5) 0.1131(3) -0.0402(3) 0.0572(13) Uani 1 1 d . U .
H9 H 0.553413 0.148777 0.009708 0.069 Uiso 1 1 calc R U .
N10 N 0.6827(5) -0.0547(3) 0.0305(3) 0.0563(13) Uani 1 1 d . U .
H10 H 0.677502 -0.031626 0.086397 0.068 Uiso 1 1 calc R U .
N11 N 0.8083(6) 0.0535(4) -0.0411(4) 0.0724(16) Uani 1 1 d . U .
N12 N 1.0346(8) 0.1874(5) -0.1356(5) 0.104(2) Uani 1 1 d . U .
N13 N -0.0789(6) 0.5462(3) 0.4027(3) 0.0607(14) Uani 1 1 d . U .
H13 H -0.121513 0.608255 0.413630 0.073 Uiso 1 1 calc R U .
N14 N 0.1790(6) 0.5509(4) 0.4602(3) 0.0657(14) Uani 1 1 d . U .
H14 H 0.153851 0.613221 0.475060 0.079 Uiso 1 1 calc R U .
N15 N 0.1444(6) 0.5817(4) 0.3200(3) 0.0665(15) Uani 1 1 d . U .
N16 N 0.3289(8) 0.6796(4) 0.1261(4) 0.098(2) Uani 1 1 d . U .
C1 C -0.1521(7) 0.3980(4) 0.1539(4) 0.0575(16) Uani 1 1 d . U .
C2 C -0.1321(6) 0.3443(4) 0.2297(3) 0.0494(14) Uani 1 1 d . U .
C3 C -0.2482(6) 0.3317(4) 0.2936(4) 0.0548(16) Uani 1 1 d . U .
H3 H -0.340680 0.355119 0.289162 0.066 Uiso 1 1 calc R U .
C4 C -0.2271(7) 0.2844(4) 0.3643(4) 0.0574(16) Uani 1 1 d . U .
H4 H -0.306620 0.275497 0.407132 0.069 Uiso 1 1 calc R U .
C5 C -0.0934(6) 0.2500(4) 0.3740(3) 0.0516(15) Uani 1 1 d . U .
C6 C 0.0228(6) 0.2650(4) 0.3109(3) 0.0525(15) Uani 1 1 d . U .
C7 C 0.0017(6) 0.3115(4) 0.2400(3) 0.0468(14) Uani 1 1 d . U .
H7 H 0.081162 0.321158 0.197469 0.056 Uiso 1 1 calc R U .
C8 C -0.0824(7) 0.1969(4) 0.4508(4) 0.0563(16) Uani 1 1 d . U .
C9 C 0.4629(7) 0.0584(4) 0.1833(4) 0.0648(17) Uani 1 1 d . U .
C10 C 0.3829(7) 0.1227(4) 0.2518(4) 0.0560(15) Uani 1 1 d . U .
C11 C 0.2477(6) 0.1666(4) 0.2525(4) 0.0508(14) Uani 1 1 d . U .
H11 H 0.207016 0.155774 0.209533 0.061 Uiso 1 1 calc R U .
C12 C 0.1702(6) 0.2262(4) 0.3150(3) 0.0501(14) Uani 1 1 d . U .
C13 C 0.2326(7) 0.2446(4) 0.3773(4) 0.0563(15) Uani 1 1 d . U .
C14 C 0.3659(7) 0.1996(4) 0.3749(4) 0.0605(16) Uani 1 1 d . U .
H14A H 0.408128 0.209674 0.417448 0.073 Uiso 1 1 calc R U .
C15 C 0.4414(7) 0.1399(4) 0.3131(4) 0.0614(16) Uani 1 1 d . U .
H15 H 0.533755 0.111084 0.313433 0.074 Uiso 1 1 calc R U .
C16 C 0.1650(7) 0.3111(4) 0.4456(4) 0.0621(17) Uani 1 1 d . U .
C17 C 0.1612(6) 0.5148(4) 0.1234(3) 0.0505(14) Uani 1 1 d . U .
H17A H 0.182381 0.550759 0.163347 0.061 Uiso 1 1 calc R U .
H17B H 0.117991 0.468425 0.155288 0.061 Uiso 1 1 calc R U .
C18 C 0.2821(6) 0.4033(4) 0.0182(3) 0.0524(15) Uani 1 1 d . U .
H18A H 0.377928 0.374327 -0.011707 0.063 Uiso 1 1 calc R U .
H18B H 0.239356 0.362025 0.058453 0.063 Uiso 1 1 calc R U .
C19 C 0.1781(7) 0.3561(4) -0.0853(4) 0.0550(16) Uani 1 1 d . U .
H19A H 0.141361 0.313454 -0.044271 0.066 Uiso 1 1 calc R U .
H19B H 0.268628 0.327616 -0.122310 0.066 Uiso 1 1 calc R U .
C20 C -0.0737(6) 0.6091(4) 0.1367(3) 0.0525(15) Uani 1 1 d . U .
H20A H -0.059036 0.656446 0.167584 0.063 Uiso 1 1 calc R U .
H20B H -0.110992 0.566743 0.177933 0.063 Uiso 1 1 calc R U .
C21 C 0.4134(7) 0.4664(4) 0.0977(4) 0.0567(15) Uani 1 1 d . U .
H21A H 0.415595 0.522232 0.120324 0.068 Uiso 1 1 calc R U .
H21B H 0.499197 0.451015 0.051423 0.068 Uiso 1 1 calc R U .
C22 C 0.4196(7) 0.3973(4) 0.1681(4) 0.0566(16) Uani 1 1 d . U .
H22A H 0.484827 0.408152 0.200016 0.068 Uiso 1 1 calc R U .
H22B H 0.325191 0.402210 0.207210 0.068 Uiso 1 1 calc R U .
C23 C 0.4664(7) 0.3105(5) 0.1339(4) 0.0590(17) Uani 1 1 d . U .
C24 C -0.2080(9) 0.0432(5) 0.6514(5) 0.086(2) Uani 1 1 d . U .
H24A H -0.258202 0.084649 0.697041 0.103 Uiso 1 1 calc R U .
H24B H -0.200975 -0.015298 0.675524 0.103 Uiso 1 1 calc R U .
C25 C 0.2874(9) -0.0512(5) 0.4135(6) 0.093(3) Uani 1 1 d . U .
H25A H 0.380441 -0.036100 0.388989 0.112 Uiso 1 1 calc R U .
H25B H 0.302856 -0.111356 0.433247 0.112 Uiso 1 1 calc R U .
C26 C 0.0296(12) 0.0316(7) 0.6680(6) 0.105(3) Uani 1 1 d . U .
H26A H -0.005985 0.064684 0.720744 0.126 Uiso 1 1 calc R U .
H26B H 0.030141 -0.029647 0.682308 0.126 Uiso 1 1 calc R U .
C27 C 0.2544(10) -0.0112(6) 0.5646(7) 0.103(2) Uani 1 1 d . U .
H27A H 0.253980 -0.071957 0.580501 0.123 Uiso 1 1 calc R U .
H27B H 0.351926 -0.002232 0.554655 0.123 Uiso 1 1 calc R U .
C28 C 0.1966(14) 0.1241(8) 0.6316(8) 0.140(3) Uani 1 1 d . U .
H28A H 0.106861 0.165055 0.652430 0.168 Uiso 1 1 calc R U .
H28B H 0.238402 0.140649 0.573448 0.168 Uiso 1 1 calc R U .
C29 C 0.2901(11) 0.1320(7) 0.6820(8) 0.124(3) Uani 1 1 d . U .
H29A H 0.380875 0.093102 0.658436 0.149 Uiso 1 1 calc R U .
H29B H 0.250894 0.110439 0.738662 0.149 Uiso 1 1 calc R U .
C30 C 0.3193(12) 0.2153(8) 0.6915(7) 0.125(4) Uani 1 1 d . U .
C31 C 0.6802(7) -0.1475(4) 0.0415(4) 0.0638(18) Uani 1 1 d . U .
H31A H 0.748779 -0.175028 0.072979 0.077 Uiso 1 1 calc R U .
H31B H 0.706353 -0.175699 -0.013751 0.077 Uiso 1 1 calc R U .
C32 C 0.4651(7) 0.1575(4) -0.0885(5) 0.0670(18) Uani 1 1 d . U .
H32A H 0.489798 0.131791 -0.144865 0.080 Uiso 1 1 calc R U .
H32B H 0.470129 0.218991 -0.094977 0.080 Uiso 1 1 calc R U .
C33 C 0.8088(7) -0.0356(4) -0.0271(5) 0.071(2) Uani 1 1 d . U .
H33A H 0.890552 -0.061466 -0.005239 0.085 Uiso 1 1 calc R U .
H33B H 0.821482 -0.063230 -0.081397 0.085 Uiso 1 1 calc R U .
C34 C 0.7125(7) 0.0982(4) -0.0890(5) 0.0675(18) Uani 1 1 d . U .
H34A H 0.723230 0.063954 -0.139161 0.081 Uiso 1 1 calc R U .
H34B H 0.738371 0.154053 -0.108107 0.081 Uiso 1 1 calc R U .
C35 C 0.8096(8) 0.0999(5) 0.0310(5) 0.0773(19) Uani 1 1 d . U .
H35A H 0.879368 0.065899 0.058456 0.093 Uiso 1 1 calc R U .
H35B H 0.716116 0.106385 0.071340 0.093 Uiso 1 1 calc R U .
C36 C 0.8454(8) 0.1896(5) 0.0092(5) 0.086(2) Uani 1 1 d . U .
H36A H 0.759145 0.230907 0.005456 0.103 Uiso 1 1 calc R U .
H36B H 0.879330 0.208809 0.054583 0.103 Uiso 1 1 calc R U .
C37 C 0.9541(9) 0.1897(5) -0.0709(6) 0.086(2) Uani 1 1 d . U .
C38 C 0.2768(8) 0.5075(5) 0.5082(4) 0.0707(19) Uani 1 1 d . U .
H38A H 0.350155 0.541194 0.505924 0.085 Uiso 1 1 calc R U .
H38B H 0.323197 0.450038 0.484340 0.085 Uiso 1 1 calc R U .
C39 C -0.1937(7) 0.5010(5) 0.4017(4) 0.0657(18) Uani 1 1 d . U .
H39A H -0.154079 0.443581 0.376175 0.079 Uiso 1 1 calc R U .
H39B H -0.255529 0.534085 0.368629 0.079 Uiso 1 1 calc R U .
C40 C 0.2419(8) 0.5430(5) 0.3675(4) 0.0673(18) Uani 1 1 d . U .
H40A H 0.324795 0.570655 0.352136 0.081 Uiso 1 1 calc R U .
H40B H 0.274505 0.481558 0.352676 0.081 Uiso 1 1 calc R U .
C41 C 0.0270(7) 0.5399(4) 0.3226(4) 0.0628(17) Uani 1 1 d . U .
H41A H 0.064654 0.478517 0.308790 0.075 Uiso 1 1 calc R U .
H41B H -0.019250 0.565589 0.278726 0.075 Uiso 1 1 calc R U .
C42 C 0.1047(8) 0.6757(4) 0.3225(4) 0.072(2) Uani 1 1 d . U .
H42A H 0.064732 0.694670 0.381327 0.087 Uiso 1 1 calc R U .
H42B H 0.031146 0.694646 0.292148 0.087 Uiso 1 1 calc R U .
C43 C 0.2300(10) 0.7177(5) 0.2834(5) 0.087(2) Uani 1 1 d . U .
H43A H 0.200042 0.780815 0.288863 0.104 Uiso 1 1 calc R U .
H43B H 0.303480 0.699007 0.313812 0.104 Uiso 1 1 calc R U .
C44 C 0.2880(9) 0.6956(5) 0.1960(5) 0.086(3) Uani 1 1 d . U .

loop_
_atom_site_aniso_label
_atom_site_aniso_U_11
_atom_site_aniso_U_22
_atom_site_aniso_U_33
_atom_site_aniso_U_23
_atom_site_aniso_U_13
_atom_site_aniso_U_12
Ni1 0.0622(7) 0.0333(6) 0.0333(5) 0.0032(4) -0.0084(5) 0.0029(5)
Ni2 0.0653(7) 0.0473(7) 0.0390(6) 0.0140(4) -0.0048(5) -0.0013(5)
Ni3 0.0486(7) 0.0338(7) 0.0623(7) 0.0010(5) -0.0002(5) 0.0030(5)
Ni4 0.0720(8) 0.0555(8) 0.0335(6) 0.0025(5) -0.0069(5) -0.0040(6)
O1 0.066(3) 0.075(3) 0.063(3) 0.030(2) -0.013(2) -0.010(2)
O2 0.067(3) 0.049(3) 0.035(2) 0.0061(16) -0.0052(18) 0.0002(19)
O3 0.106(4) 0.052(3) 0.041(2) 0.0076(19) 0.000(2) -0.004(2)
O4 0.075(3) 0.051(3) 0.043(2) 0.0139(18) 0.000(2) -0.001(2)
O5 0.070(3) 0.080(4) 0.082(3) -0.013(3) -0.016(3) 0.026(3)
O6 0.055(3) 0.054(3) 0.065(3) -0.008(2) -0.004(2) 0.002(2)
O7 0.108(4) 0.064(3) 0.046(2) 0.004(2) -0.019(2) 0.012(3)
O8 0.076(3) 0.050(3) 0.043(2) 0.0030(17) -0.009(2) 0.001(2)
N1 0.061(3) 0.040(3) 0.032(2) 0.0012(18) -0.006(2) 0.002(2)
N2 0.065(3) 0.035(3) 0.039(2) 0.0030(18) -0.012(2) 0.003(2)
N3 0.060(3) 0.040(3) 0.038(2) 0.0054(19) -0.009(2) 0.003(2)
N4 0.085(4) 0.051(4) 0.075(4) 0.011(3) -0.024(3) -0.008(3)
N5 0.090(4) 0.042(4) 0.091(4) 0.022(3) -0.021(3) -0.007(3)
N6 0.118(4) 0.053(4) 0.046(3) 0.012(2) -0.015(3) -0.004(3)
N7 0.158(6) 0.074(5) 0.125(6) 0.008(4) -0.083(5) -0.020(5)
N8 0.198(8) 0.128(6) 0.125(6) -0.021(5) -0.015(6) -0.063(6)
N9 0.055(3) 0.036(3) 0.071(3) 0.004(2) -0.007(2) 0.001(2)
N10 0.047(3) 0.039(3) 0.072(3) 0.002(2) -0.005(2) 0.000(2)
N11 0.053(3) 0.060(4) 0.098(4) 0.012(3) -0.012(3) -0.009(3)
N12 0.091(5) 0.096(6) 0.122(6) 0.035(5) -0.018(4) -0.035(4)
N13 0.077(4) 0.055(4) 0.040(3) 0.002(2) -0.006(2) -0.002(3)
N14 0.080(4) 0.064(4) 0.043(3) -0.003(2) -0.006(2) -0.004(3)
N15 0.093(4) 0.060(4) 0.038(3) 0.006(2) -0.003(3) -0.014(3)
N16 0.122(5) 0.064(4) 0.083(4) 0.008(3) 0.019(4) -0.019(4)
C1 0.061(4) 0.049(4) 0.057(4) 0.013(3) -0.012(3) -0.006(3)
C2 0.059(4) 0.039(4) 0.046(3) 0.005(2) -0.008(3) -0.006(3)
C3 0.052(3) 0.049(4) 0.056(3) 0.013(3) -0.009(3) -0.002(3)
C4 0.064(4) 0.053(4) 0.049(3) 0.010(3) -0.004(3) -0.015(3)
C5 0.055(3) 0.051(4) 0.040(3) 0.009(2) -0.004(2) -0.003(3)
C6 0.060(3) 0.047(4) 0.041(3) 0.003(2) -0.005(2) -0.001(3)
C7 0.056(3) 0.036(3) 0.040(3) 0.009(2) -0.001(2) -0.004(3)
C8 0.068(4) 0.041(4) 0.048(3) 0.007(2) -0.002(3) -0.004(3)
C9 0.062(4) 0.055(4) 0.066(4) 0.001(3) -0.009(3) 0.003(3)
C10 0.058(4) 0.041(4) 0.056(3) 0.004(2) -0.001(3) -0.001(3)
C11 0.057(3) 0.047(4) 0.044(3) 0.010(2) -0.009(3) -0.007(3)
C12 0.058(3) 0.039(3) 0.041(3) 0.015(2) 0.003(2) -0.005(3)
C13 0.061(4) 0.054(4) 0.042(3) 0.005(2) -0.002(3) 0.000(3)
C14 0.064(4) 0.058(4) 0.052(4) 0.007(3) -0.009(3) -0.006(3)
C15 0.058(4) 0.050(4) 0.067(4) 0.005(3) -0.011(3) 0.001(3)
C16 0.080(5) 0.053(4) 0.043(3) 0.008(3) -0.009(3) -0.001(3)
C17 0.062(4) 0.042(4) 0.040(3) 0.004(2) -0.012(3) 0.002(3)
C18 0.067(4) 0.042(4) 0.039(3) 0.003(2) -0.012(3) 0.009(3)
C19 0.066(4) 0.042(4) 0.044(3) -0.001(2) -0.008(3) 0.011(3)
C20 0.064(4) 0.043(4) 0.042(3) -0.007(2) -0.010(3) 0.007(3)
C21 0.059(4) 0.051(4) 0.057(4) 0.003(3) -0.012(3) -0.007(3)
C22 0.055(4) 0.060(4) 0.052(3) 0.001(3) -0.017(3) 0.000(3)
C23 0.062(4) 0.055(4) 0.058(4) 0.009(3) -0.016(3) -0.011(3)
C24 0.110(5) 0.043(5) 0.068(5) 0.007(3) 0.024(4) 0.003(4)
C25 0.078(5) 0.050(5) 0.117(6) 0.018(4) 0.018(5) 0.003(4)
C26 0.134(4) 0.100(5) 0.084(4) 0.001(3) -0.042(3) -0.011(4)
C27 0.100(6) 0.078(6) 0.143(6) 0.034(5) -0.064(5) -0.013(5)
C28 0.158(5) 0.124(5) 0.147(5) 0.004(4) -0.053(4) -0.033(4)
C29 0.107(7) 0.093(7) 0.174(10) -0.028(7) -0.039(6) -0.012(5)
C30 0.139(9) 0.097(8) 0.119(8) -0.035(6) 0.011(6) -0.030(7)
C31 0.059(4) 0.036(4) 0.083(5) 0.001(3) -0.007(3) 0.004(3)
C32 0.068(4) 0.039(4) 0.083(5) 0.009(3) -0.010(3) 0.000(3)
C33 0.054(4) 0.047(4) 0.098(5) 0.011(3) -0.004(3) 0.000(3)
C34 0.061(4) 0.050(4) 0.084(5) 0.019(3) -0.007(3) -0.012(3)
C35 0.055(4) 0.080(5) 0.091(5) 0.012(4) -0.012(4) -0.011(4)
C36 0.071(5) 0.067(5) 0.113(6) 0.016(4) -0.016(4) -0.012(4)
C37 0.077(6) 0.069(6) 0.116(6) 0.025(5) -0.028(4) -0.023(4)
C38 0.072(4) 0.078(5) 0.056(4) 0.002(3) -0.014(3) -0.005(4)
C39 0.071(4) 0.073(5) 0.046(4) 0.003(3) -0.011(3) -0.004(3)
C40 0.081(4) 0.069(5) 0.040(3) 0.002(3) 0.002(3) -0.011(3)
C41 0.086(4) 0.051(4) 0.040(3) -0.002(3) -0.005(3) -0.004(3)
C42 0.101(5) 0.057(4) 0.050(4) -0.001(3) -0.005(3) -0.015(4)
C43 0.130(7) 0.056(5) 0.067(4) 0.006(3) -0.008(4) -0.027(4)
C44 0.112(6) 0.046(5) 0.074(4) 0.005(3) 0.015(4) -0.010(4)

loop_
_atom_type_symbol
_atom_type_description
_atom_type_scat_dispersion_real
_atom_type_scat_dispersion_imag
_atom_type_scat_source
C C 0.0030 0.0016 'International Tables Vol C Tables 4.2.6.8 and 6.1.1.4'
H H 0.0000 0.0000 'International Tables Vol C Tables 4.2.6.8 and 6.1.1.4'
N N 0.0059 0.0032 'International Tables Vol C Tables 4.2.6.8 and 6.1.1.4'
O O 0.0105 0.0059 'International Tables Vol C Tables 4.2.6.8 and 6.1.1.4'
Ni Ni 0.3420 1.0875 'International Tables Vol C Tables 4.2.6.8 and 6.1.1.4'

loop_
_geom_angle_atom_site_label_1
_geom_angle_atom_site_label_2
_geom_angle_atom_site_label_3
_geom_angle
_geom_angle_site_symmetry_1
_geom_angle_site_symmetry_3
N1 Ni1 N1 180.0 . 2_565
N1 Ni1 N2 91.74(19) . .
N1 Ni1 N2 88.26(19) 2_565 .
N1 Ni1 N2 88.26(19) . 2_565
N1 Ni1 N2 91.74(19) 2_565 2_565
N2 Ni1 N2 180.0 . 2_565
N1 Ni1 O2 91.65(16) . 2_565
N1 Ni1 O2 88.35(16) 2_565 2_565
N2 Ni1 O2 89.99(17) . 2_565
N2 Ni1 O2 90.01(17) 2_565 2_565
N1 Ni1 O2 88.35(16) . .
N1 Ni1 O2 91.65(16) 2_565 .
N2 Ni1 O2 90.01(17) . .
N2 Ni1 O2 89.99(17) 2_565 .
O2 Ni1 O2 180.0 2_565 .
N6 Ni2 N6 180.0 2_556 .
N6 Ni2 N5 86.1(3) 2_556 .
N6 Ni2 N5 93.9(3) . .
N6 Ni2 N5 93.9(3) 2_556 2_556
N6 Ni2 N5 86.1(3) . 2_556
N5 Ni2 N5 180.0(3) . 2_556
N6 Ni2 O4 87.61(19) 2_556 .
N6 Ni2 O4 92.39(19) . .
N5 Ni2 O4 86.4(2) . .
N5 Ni2 O4 93.6(2) 2_556 .
N6 Ni2 O4 92.39(19) 2_556 2_556
N6 Ni2 O4 87.61(19) . 2_556
N5 Ni2 O4 93.6(2) . 2_556
N5 Ni2 O4 86.4(2) 2_556 2_556
O4 Ni2 O4 180.0 . 2_556
N10 Ni3 N10 180.0 . 2_655
N10 Ni3 N9 94.3(2) . .
N10 Ni3 N9 85.7(2) 2_655 .
N10 Ni3 N9 85.7(2) . 2_655
N10 Ni3 N9 94.3(2) 2_655 2_655
N9 Ni3 N9 180.0 . 2_655
N10 Ni3 O6 88.66(19) . 2_655
N10 Ni3 O6 91.34(19) 2_655 2_655
N9 Ni3 O6 91.49(19) . 2_655
N9 Ni3 O6 88.51(19) 2_655 2_655
N10 Ni3 O6 91.34(19) . .
N10 Ni3 O6 88.66(19) 2_655 .
N9 Ni3 O6 88.51(19) . .
N9 Ni3 O6 91.49(19) 2_655 .
O6 Ni3 O6 180.0 2_655 .
N13 Ni4 N13 180.0 . 2_566
N13 Ni4 N14 94.9(2) . .
N13 Ni4 N14 85.1(2) 2_566 .
N13 Ni4 N14 85.1(2) . 2_566
N13 Ni4 N14 94.9(2) 2_566 2_566
N14 Ni4 N14 180.00(16) . 2_566
N13 Ni4 O8 86.72(18) . .
N13 Ni4 O8 93.28(18) 2_566 .
N14 Ni4 O8 93.32(19) . .
N14 Ni4 O8 86.68(19) 2_566 .
N13 Ni4 O8 93.28(18) . 2_566
N13 Ni4 O8 86.72(18) 2_566 2_566
N14 Ni4 O8 86.68(19) . 2_566
N14 Ni4 O8 93.32(19) 2_566 2_566
O8 Ni4 O8 180.0 . 2_566
C1 O2 Ni1 131.2(4) . .
C8 O4 Ni2 136.9(4) . .
C9 O6 Ni3 131.9(4) . .
C16 O8 Ni4 129.9(4) . .
C18 N1 C19 113.3(4) . .
C18 N1 Ni1 119.0(3) . .
C19 N1 Ni1 103.4(4) . .
C18 N1 H1 106.8 . .
C19 N1 H1 106.8 . .
Ni1 N1 H1 106.8 . .
C20 N2 C17 114.4(4) . .
C20 N2 Ni1 103.2(4) . .
C17 N2 Ni1 113.7(4) . .
C20 N2 H2 108.4 . .
C17 N2 H2 108.4 . .
Ni1 N2 H2 108.4 . .
C17 N3 C18 114.9(5) . .
C17 N3 C21 112.1(5) . .
C18 N3 C21 114.8(5) . .
C27 N5 C25 116.3(7) . .
C27 N5 Ni2 113.3(5) . .
C25 N5 Ni2 104.3(5) . .
C27 N5 H5 107.5 . .
C25 N5 H5 107.5 . .
Ni2 N5 H5 107.5 . .
C24 N6 C26 112.7(6) . .
C24 N6 Ni2 105.9(5) . .
C26 N6 Ni2 112.6(5) . .
C24 N6 H6 108.5 . .
C26 N6 H6 108.5 . .
Ni2 N6 H6 108.5 . .
C26 N7 C27 121.4(8) . .
C26 N7 C28 117.2(10) . .
C27 N7 C28 115.1(10) . .
C34 N9 C32 113.3(5) . .
C34 N9 Ni3 111.7(4) . .
C32 N9 Ni3 105.7(4) . .
C34 N9 H9 108.7 . .
C32 N9 H9 108.7 . .
Ni3 N9 H9 108.7 . .
C33 N10 C31 114.5(5) . .
C33 N10 Ni3 114.6(4) . .
C31 N10 Ni3 105.6(4) . .
C33 N10 H10 107.2 . .
C31 N10 H10 107.2 . .
Ni3 N10 H10 107.2 . .
C33 N11 C35 114.6(6) . .
C33 N11 C34 115.9(6) . .
C35 N11 C34 114.4(6) . .
C41 N13 C39 112.2(5) . .
C41 N13 Ni4 113.6(4) . .
C39 N13 Ni4 107.8(4) . .
C41 N13 H13 107.7 . .
C39 N13 H13 107.7 . .
Ni4 N13 H13 107.7 . .
C38 N14 C40 112.4(5) . .
C38 N14 Ni4 106.5(4) . .
C40 N14 Ni4 113.0(4) . .
C38 N14 H14 108.3 . .
C40 N14 H14 108.3 . .
Ni4 N14 H14 108.3 . .
C40 N15 C41 117.3(6) . .
C40 N15 C42 116.5(6) . .
C41 N15 C42 113.2(6) . .
O1 C1 O2 126.3(6) . .
O1 C1 C2 116.5(5) . .
O2 C1 C2 117.0(6) . .
C7 C2 C3 118.5(5) . .
C7 C2 C1 121.0(5) . .
C3 C2 C1 120.4(6) . .
C2 C3 C4 119.4(6) . .
C2 C3 H3 120.3 . .
C4 C3 H3 120.3 . .
C5 C4 C3 122.2(5) . .
C5 C4 H4 118.9 . .
C3 C4 H4 118.9 . .
C4 C5 C6 118.2(5) . .
C4 C5 C8 117.9(5) . .
C6 C5 C8 123.9(6) . .
C7 C6 C5 119.6(6) . .
C7 C6 C12 119.1(5) . .
C5 C6 C12 121.2(5) . .
C2 C7 C6 122.1(5) . .
C2 C7 H7 118.9 . .
C6 C7 H7 118.9 . .
O3 C8 O4 125.5(6) . .
O3 C8 C5 120.8(6) . .
O4 C8 C5 113.5(5) . .
O5 C9 O6 126.5(6) . .
O5 C9 C10 116.1(7) . .
O6 C9 C10 117.4(6) . .
C15 C10 C11 118.6(6) . .
C15 C10 C9 121.2(6) . .
C11 C10 C9 120.2(6) . .
C10 C11 C12 121.9(6) . .
C10 C11 H11 119.1 . .
C12 C11 H11 119.1 . .
C11 C12 C13 119.1(6) . .
C11 C12 C6 116.2(6) . .
C13 C12 C6 124.7(5) . .
C14 C13 C12 117.3(6) . .
C14 C13 C16 117.6(6) . .
C12 C13 C16 125.0(6) . .
C13 C14 C15 123.0(7) . .
C13 C14 H14A 118.5 . .
C15 C14 H14A 118.5 . .
C10 C15 C14 120.0(6) . .
C10 C15 H15 120.0 . .
C14 C15 H15 120.0 . .
O7 C16 O8 125.2(6) . .
O7 C16 C13 117.0(6) . .
O8 C16 C13 117.7(5) . .
N3 C17 N2 110.4(4) . .
N3 C17 H17A 109.6 . .
N2 C17 H17A 109.6 . .
N3 C17 H17B 109.6 . .
N2 C17 H17B 109.6 . .
H17A C17 H17B 108.1 . .
N1 C18 N3 110.4(4) . .
N1 C18 H18A 109.6 . .
N3 C18 H18A 109.6 . .
N1 C18 H18B 109.6 . .
N3 C18 H18B 109.6 . .
H18A C18 H18B 108.1 . .
N1 C19 C20 108.1(5) . 2_565
N1 C19 H19A 110.1 . .
C20 C19 H19A 110.1 2_565 .
N1 C19 H19B 110.1 . .
C20 C19 H19B 110.1 2_565 .
H19A C19 H19B 108.4 . .
N2 C20 C19 109.1(4) . 2_565
N2 C20 H20A 109.9 . .
C19 C20 H20A 109.9 2_565 .
N2 C20 H20B 109.9 . .
C19 C20 H20B 109.9 2_565 .
H20A C20 H20B 108.3 . .
N3 C21 C22 115.8(5) . .
N3 C21 H21A 108.3 . .
C22 C21 H21A 108.3 . .
N3 C21 H21B 108.3 . .
C22 C21 H21B 108.3 . .
H21A C21 H21B 107.4 . .
C23 C22 C21 111.8(5) . .
C23 C22 H22A 109.3 . .
C21 C22 H22A 109.3 . .
C23 C22 H22B 109.3 . .
C21 C22 H22B 109.3 . .
H22A C22 H22B 107.9 . .
N4 C23 C22 174.2(7) . .
N6 C24 C25 109.7(6) . 2_556
N6 C24 H24A 109.7 . .
C25 C24 H24A 109.7 2_556 .
N6 C24 H24B 109.7 . .
C25 C24 H24B 109.7 2_556 .
H24A C24 H24B 108.2 . .
C24 C25 N5 110.6(6) 2_556 .
C24 C25 H25A 109.5 2_556 .
N5 C25 H25A 109.5 . .
C24 C25 H25B 109.5 2_556 .
N5 C25 H25B 109.5 . .
H25A C25 H25B 108.1 . .
N7 C26 N6 113.6(8) . .
N7 C26 H26A 108.8 . .
N6 C26 H26A 108.8 . .
N7 C26 H26B 108.8 . .
N6 C26 H26B 108.8 . .
H26A C26 H26B 107.7 . .
N7 C27 N5 112.4(7) . .
N7 C27 H27A 109.1 . .
N5 C27 H27A 109.1 . .
N7 C27 H27B 109.1 . .
N5 C27 H27B 109.1 . .
H27A C27 H27B 107.9 . .
N7 C28 C29 114.5(10) . .
N7 C28 H28A 108.6 . .
C29 C28 H28A 108.6 . .
N7 C28 H28B 108.6 . .
C29 C28 H28B 108.6 . .
H28A C28 H28B 107.6 . .
C28 C29 C30 118.9(11) . .
C28 C29 H29A 107.6 . .
C30 C29 H29A 107.6 . .
C28 C29 H29B 107.6 . .
C30 C29 H29B 107.6 . .
H29A C29 H29B 107.0 . .
N8 C30 C29 175.7(13) . .
N10 C31 C32 108.7(5) . 2_655
N10 C31 H31A 109.9 . .
C32 C31 H31A 109.9 2_655 .
N10 C31 H31B 109.9 . .
C32 C31 H31B 109.9 2_655 .
H31A C31 H31B 108.3 . .
N9 C32 C31 107.8(5) . 2_655
N9 C32 H32A 110.1 . .
C31 C32 H32A 110.1 2_655 .
N9 C32 H32B 110.1 . .
C31 C32 H32B 110.1 2_655 .
H32A C32 H32B 108.5 . .
N11 C33 N10 114.6(5) . .
N11 C33 H33A 108.6 . .
N10 C33 H33A 108.6 . .
N11 C33 H33B 108.6 . .
N10 C33 H33B 108.6 . .
H33A C33 H33B 107.6 . .
N11 C34 N9 112.7(5) . .
N11 C34 H34A 109.0 . .
N9 C34 H34A 109.0 . .
N11 C34 H34B 109.0 . .
N9 C34 H34B 109.0 . .
H34A C34 H34B 107.8 . .
N11 C35 C36 113.2(7) . .
N11 C35 H35A 108.9 . .
C36 C35 H35A 108.9 . .
N11 C35 H35B 108.9 . .
C36 C35 H35B 108.9 . .
H35A C35 H35B 107.7 . .
C37 C36 C35 112.1(7) . .
C37 C36 H36A 109.2 . .
C35 C36 H36A 109.2 . .
C37 C36 H36B 109.2 . .
C35 C36 H36B 109.2 . .
H36A C36 H36B 107.9 . .
N12 C37 C36 176.2(10) . .
N14 C38 C39 108.2(6) . 2_566
N14 C38 H38A 110.1 . .
C39 C38 H38A 110.1 2_566 .
N14 C38 H38B 110.1 . .
C39 C38 H38B 110.1 2_566 .
H38A C38 H38B 108.4 . .
N13 C39 C38 107.7(6) . 2_566
N13 C39 H39A 110.2 . .
C38 C39 H39A 110.2 2_566 .
N13 C39 H39B 110.2 . .
C38 C39 H39B 110.2 2_566 .
H39A C39 H39B 108.5 . .
N15 C40 N14 112.8(5) . .
N15 C40 H40A 109.0 . .
N14 C40 H40A 109.0 . .
N15 C40 H40B 109.0 . .
N14 C40 H40B 109.0 . .
H40A C40 H40B 107.8 . .
N15 C41 N13 114.8(5) . .
N15 C41 H41A 108.6 . .
N13 C41 H41A 108.6 . .
N15 C41 H41B 108.6 . .
N13 C41 H41B 108.6 . .
H41A C41 H41B 107.5 . .
N15 C42 C43 111.8(6) . .
N15 C42 H42A 109.3 . .
C43 C42 H42A 109.3 . .
N15 C42 H42B 109.3 . .
C43 C42 H42B 109.3 . .
H42A C42 H42B 107.9 . .
C44 C43 C42 111.5(7) . .
C44 C43 H43A 109.3 . .
C42 C43 H43A 109.3 . .
C44 C43 H43B 109.3 . .
C42 C43 H43B 109.3 . .
H43A C43 H43B 108.0 . .
N16 C44 C43 177.2(10) . .

loop_
_geom_bond_atom_site_label_1
_geom_bond_atom_site_label_2
_geom_bond_distance
_geom_bond_site_symmetry_2
Ni1 N1 2.043(4) .
Ni1 N1 2.043(4) 2_565
Ni1 N2 2.043(5) .
Ni1 N2 2.043(5) 2_565
Ni1 O2 2.180(4) 2_565
Ni1 O2 2.180(4) .
Ni2 N6 2.055(5) 2_556
Ni2 N6 2.055(5) .
Ni2 N5 2.072(6) .
Ni2 N5 2.072(6) 2_556
Ni2 O4 2.129(4) .
Ni2 O4 2.129(4) 2_556
Ni3 N10 2.045(5) .
Ni3 N10 2.045(5) 2_655
Ni3 N9 2.055(5) .
Ni3 N9 2.055(5) 2_655
Ni3 O6 2.152(4) 2_655
Ni3 O6 2.152(4) .
Ni4 N13 2.019(5) .
Ni4 N13 2.019(5) 2_566
Ni4 N14 2.062(6) .
Ni4 N14 2.062(6) 2_566
Ni4 O8 2.201(4) .
Ni4 O8 2.201(4) 2_566
O1 C1 1.244(7) .
O2 C1 1.268(7) .
O3 C8 1.231(7) .
O4 C8 1.288(7) .
O5 C9 1.257(8) .
O6 C9 1.257(8) .
O7 C16 1.237(7) .
O8 C16 1.278(7) .
N1 C18 1.446(7) .
N1 C19 1.491(8) .
N1 H1 1.0000 .
N2 C20 1.477(7) .
N2 C17 1.486(7) .
N2 H2 1.0000 .
N3 C17 1.451(7) .
N3 C18 1.459(8) .
N3 C21 1.473(8) .
N4 C23 1.134(8) .
N5 C27 1.492(11) .
N5 C25 1.499(10) .
N5 H5 1.0000 .
N6 C24 1.459(10) .
N6 C26 1.480(11) .
N6 H6 1.0000 .
N7 C26 1.400(12) .
N7 C27 1.403(12) .
N7 C28 1.406(13) .
N8 C30 1.141(12) .
N9 C34 1.478(7) .
N9 C32 1.483(9) .
N9 H9 1.0000 .
N10 C33 1.450(8) .
N10 C31 1.484(8) .
N10 H10 1.0000 .
N11 C33 1.425(9) .
N11 C35 1.443(10) .
N11 C34 1.458(9) .
N12 C37 1.159(10) .
N13 C41 1.462(7) .
N13 C39 1.484(9) .
N13 H13 1.0000 .
N14 C38 1.467(9) .
N14 C40 1.502(7) .
N14 H14 1.0000 .
N15 C40 1.438(9) .
N15 C41 1.461(9) .
N15 C42 1.468(9) .
N16 C44 1.148(9) .
C1 C2 1.515(8) .
C2 C7 1.392(8) .
C2 C3 1.396(8) .
C3 C4 1.397(8) .
C3 H3 0.9500 .
C4 C5 1.392(9) .
C4 H4 0.9500 .
C5 C6 1.401(8) .
C5 C8 1.506(8) .
C6 C7 1.395(8) .
C6 C12 1.504(9) .
C7 H7 0.9500 .
C9 C10 1.515(9) .
C10 C15 1.366(9) .
C10 C11 1.393(9) .
C11 C12 1.401(8) .
C11 H11 0.9500 .
C12 C13 1.414(9) .
C13 C14 1.377(9) .
C13 C16 1.516(9) .
C14 C15 1.391(9) .
C14 H14A 0.9500 .
C15 H15 0.9500 .
C17 H17A 0.9900 .
C17 H17B 0.9900 .
C18 H18A 0.9900 .
C18 H18B 0.9900 .
C19 C20 1.522(8) 2_565
C19 H19A 0.9900 .
C19 H19B 0.9900 .
C20 H20A 0.9900 .
C20 H20B 0.9900 .
C21 C22 1.564(8) .
C21 H21A 0.9900 .
C21 H21B 0.9900 .
C22 C23 1.461(10) .
C22 H22A 0.9900 .
C22 H22B 0.9900 .
C24 C25 1.486(12) 2_556
C24 H24A 0.9900 .
C24 H24B 0.9900 .
C25 H25A 0.9900 .
C25 H25B 0.9900 .
C26 H26A 0.9900 .
C26 H26B 0.9900 .
C27 H27A 0.9900 .
C27 H27B 0.9900 .
C28 C29 1.441(15) .
C28 H28A 0.9900 .
C28 H28B 0.9900 .
C29 C30 1.442(14) .
C29 H29A 0.9900 .
C29 H29B 0.9900 .
C31 C32 1.501(9) 2_655
C31 H31A 0.9900 .
C31 H31B 0.9900 .
C32 H32A 0.9900 .
C32 H32B 0.9900 .
C33 H33A 0.9900 .
C33 H33B 0.9900 .
C34 H34A 0.9900 .
C34 H34B 0.9900 .
C35 C36 1.545(10) .
C35 H35A 0.9900 .
C35 H35B 0.9900 .
C36 C37 1.482(11) .
C36 H36A 0.9900 .
C36 H36B 0.9900 .
C38 C39 1.521(8) 2_566
C38 H38A 0.9900 .
C38 H38B 0.9900 .
C39 H39A 0.9900 .
C39 H39B 0.9900 .
C40 H40A 0.9900 .
C40 H40B 0.9900 .
C41 H41A 0.9900 .
C41 H41B 0.9900 .
C42 C43 1.525(10) .
C42 H42A 0.9900 .
C42 H42B 0.9900 .
C43 C44 1.446(10) .
C43 H43A 0.9900 .
C43 H43B 0.9900 .

loop_
_geom_hbond_atom_site_label_D
_geom_hbond_atom_site_label_H
_geom_hbond_atom_site_label_A
_geom_hbond_distance_DH
_geom_hbond_distance_HA
_geom_hbond_distance_DA
_geom_hbond_angle_DHA
_geom_hbond_site_symmetry_A
_geom_hbond_publ_flag
N1 H1 O1 1.00 1.93 2.864(6) 154.8 2_565 yes
N6 H6 O3 1.00 2.20 3.050(7) 141.8 . yes
N9 H9 N4 1.00 2.13 3.115(9) 167.7 . yes
N10 H10 O5 1.00 1.89 2.813(7) 152.2 . yes
N13 H13 O7 1.00 1.91 2.833(7) 152.1 2_566 yes
N14 H14 O3 1.00 2.53 3.502(7) 165.3 2_566 yes

loop_
_geom_torsion_atom_site_label_1
_geom_torsion_atom_site_label_2
_geom_torsion_atom_site_label_3
_geom_torsion_atom_site_label_4
_geom_torsion
_geom_torsion_site_symmetry_4
Ni1 O2 C1 O1 19.1(11) .
Ni1 O2 C1 C2 -156.1(4) .
O1 C1 C2 C7 -167.7(6) .
O2 C1 C2 C7 7.9(9) .
O1 C1 C2 C3 7.7(10) .
O2 C1 C2 C3 -176.6(6) .
C7 C2 C3 C4 -2.2(9) .
C1 C2 C3 C4 -177.8(6) .
C2 C3 C4 C5 0.9(10) .
C3 C4 C5 C6 1.1(10) .
C3 C4 C5 C8 -177.4(6) .
C4 C5 C6 C7 -1.7(9) .
C8 C5 C6 C7 176.8(6) .
C4 C5 C6 C12 -176.9(6) .
C8 C5 C6 C12 1.5(10) .
C3 C2 C7 C6 1.7(9) .
C1 C2 C7 C6 177.2(6) .
C5 C6 C7 C2 0.3(10) .
C12 C6 C7 C2 175.7(6) .
Ni2 O4 C8 O3 13.7(12) .
Ni2 O4 C8 C5 -161.8(4) .
C4 C5 C8 O3 -57.2(10) .
C6 C5 C8 O3 124.3(7) .
C4 C5 C8 O4 118.5(7) .
C6 C5 C8 O4 -59.9(9) .
Ni3 O6 C9 O5 -14.8(11) .
Ni3 O6 C9 C10 163.8(4) .
O5 C9 C10 C15 9.2(10) .
O6 C9 C10 C15 -169.6(6) .
O5 C9 C10 C11 -171.8(6) .
O6 C9 C10 C11 9.5(9) .
C15 C10 C11 C12 -1.2(9) .
C9 C10 C11 C12 179.7(5) .
C10 C11 C12 C13 2.2(9) .
C10 C11 C12 C6 -176.6(5) .
C7 C6 C12 C11 -60.2(8) .
C5 C6 C12 C11 115.1(6) .
C7 C6 C12 C13 121.1(7) .
C5 C6 C12 C13 -63.7(9) .
C11 C12 C13 C14 -2.6(8) .
C6 C12 C13 C14 176.1(6) .
C11 C12 C13 C16 176.3(6) .
C6 C12 C13 C16 -5.0(9) .
C12 C13 C14 C15 2.1(10) .
C16 C13 C14 C15 -176.9(6) .
C11 C10 C15 C14 0.6(9) .
C9 C10 C15 C14 179.7(6) .
C13 C14 C15 C10 -1.1(10) .
Ni4 O8 C16 O7 4.0(11) .
Ni4 O8 C16 C13 -172.7(4) .
C14 C13 C16 O7 -37.5(9) .
C12 C13 C16 O7 143.6(7) .
C14 C13 C16 O8 139.4(7) .
C12 C13 C16 O8 -39.5(9) .
C18 N3 C17 N2 -77.9(6) .
C21 N3 C17 N2 148.7(5) .
C20 N2 C17 N3 -179.6(5) .
Ni1 N2 C17 N3 62.2(6) .
C19 N1 C18 N3 -176.2(4) .
Ni1 N1 C18 N3 -54.3(6) .
C17 N3 C18 N1 71.8(6) .
C21 N3 C18 N1 -156.0(5) .
C18 N1 C19 C20 172.6(5) 2_565
Ni1 N1 C19 C20 42.4(5) 2_565
C17 N2 C20 C19 -167.1(5) 2_565
Ni1 N2 C20 C19 -43.1(5) 2_565
C17 N3 C21 C22 68.2(7) .
C18 N3 C21 C22 -65.3(6) .
N3 C21 C22 C23 78.3(7) .
C26 N6 C24 C25 -164.9(7) 2_556
Ni2 N6 C24 C25 -41.3(6) 2_556
C27 N5 C25 C24 163.9(7) 2_556
Ni2 N5 C25 C24 38.3(7) 2_556
C27 N7 C26 N6 -71.4(11) .
C28 N7 C26 N6 79.4(11) .
C24 N6 C26 N7 175.6(7) .
Ni2 N6 C26 N7 55.8(9) .
C26 N7 C27 N5 70.0(11) .
C28 N7 C27 N5 -81.5(11) .
C25 N5 C27 N7 -175.1(7) .
Ni2 N5 C27 N7 -54.2(9) .
C26 N7 C28 C29 113.5(12) .
C27 N7 C28 C29 -93.8(12) .
N7 C28 C29 C30 -176.0(10) .
C33 N10 C31 C32 -169.0(6) 2_655
Ni3 N10 C31 C32 -42.0(6) 2_655
C34 N9 C32 C31 164.9(5) 2_655
Ni3 N9 C32 C31 42.3(6) 2_655
C35 N11 C33 N10 66.3(8) .
C34 N11 C33 N10 -70.4(8) .
C31 N10 C33 N11 176.9(6) .
Ni3 N10 C33 N11 54.6(8) .
C33 N11 C34 N9 74.0(8) .
C35 N11 C34 N9 -62.8(8) .
C32 N9 C34 N11 -179.2(6) .
Ni3 N9 C34 N11 -59.9(7) .
C33 N11 C35 C36 165.9(6) .
C34 N11 C35 C36 -56.8(8) .
N11 C35 C36 C37 -37.9(9) .
C40 N14 C38 C39 -165.6(6) 2_566
Ni4 N14 C38 C39 -41.3(7) 2_566
C41 N13 C39 C38 166.3(5) 2_566
Ni4 N13 C39 C38 40.6(6) 2_566
C41 N15 C40 N14 -69.4(8) .
C42 N15 C40 N14 69.4(7) .
C38 N14 C40 N15 177.1(6) .
Ni4 N14 C40 N15 56.4(7) .
C40 N15 C41 N13 70.0(7) .
C42 N15 C41 N13 -70.1(7) .
C39 N13 C41 N15 -178.8(6) .
Ni4 N13 C41 N15 -56.3(7) .
C40 N15 C42 C43 64.1(7) .
C41 N15 C42 C43 -155.4(6) .
N15 C42 C43 C44 61.9(9) .
